data_4346663
loop_
_publ_author_name
'Konarev, Dmitri V.'
'Kuzmin, Alexey V.'
'Nakano, Yoshiaki'
'Faraonov, Maxim A.'
'Khasanov, Salavat S.'
'Otsuka, Akihiro'
'Yamochi, Hideki'
'Saito, Gunzi'
'Lyubovskaya, Rimma N.'

_publ_section_title
;
 Coordination Complexes of Transition Metals (M = Mo, Fe, Rh, and Ru) with
 Tin(II) Phthalocyanine in Neutral, Monoanionic, and Dianionic States.
;
_journal_issue 4
_journal_name_full 'Inorganic chemistry'
_journal_page_first 1390
_journal_page_last 1402
_journal_paper_doi 10.1021/acs.inorgchem.5b01906
_journal_volume 55
_journal_year 2016
_chemical_formula_moiety 'C32 H16 N8 Sn, C12 H15 Br O2 Mo, 0.5(C6 H4 Cl2)'
_chemical_formula_sum 'C47 H33 Br Cl Mo N8 O2 Sn'
_chemical_formula_weight 1071.80
_space_group_crystal_system triclinic
_space_group_IT_number 2
_space_group_name_Hall '-P 1'
_space_group_name_H-M_alt 'P -1'
_atom_sites_solution_hydrogens mixed
_atom_sites_solution_primary direct
_atom_sites_solution_secondary difmap
_audit_creation_method SHELXL-2013
_cell_angle_alpha 91.901(1)
_cell_angle_beta 92.247(1)
_cell_angle_gamma 112.733(1)
_cell_formula_units_Z 2
_cell_length_a 12.5315(2)
_cell_length_b 13.2913(2)
_cell_length_c 13.5195(2)
_cell_measurement_reflns_used 8800
_cell_measurement_temperature 150(2)
_cell_measurement_theta_max 25
_cell_measurement_theta_min 3
_cell_volume 2072.43(6)
_computing_cell_refinement 'Bruker SAINT'
_computing_data_collection 'Bruker APEX2'
_computing_data_reduction 'Bruker SAINT'
_computing_molecular_graphics 'Bruker SHELXTL'
_computing_publication_material 'Bruker SHELXTL'
_computing_structure_refinement 'SHELXL-2013 (Sheldrick, 2013)'
_computing_structure_solution 'SHELXL-2013 (Sheldrick, 2013)'
_diffrn_ambient_temperature 150(2)
_diffrn_measured_fraction_theta_full 0.997
_diffrn_measured_fraction_theta_max 0.897
_diffrn_measurement_device_type 'Bruker APEX-II CCD'
_diffrn_measurement_method '\f and \w scans'
_diffrn_radiation_monochromator graphite
_diffrn_radiation_source 'sealed tube'
_diffrn_radiation_type MoK\a
_diffrn_radiation_wavelength 0.71073
_diffrn_reflns_av_R_equivalents 0.0145
_diffrn_reflns_av_unetI/netI 0.0213
_diffrn_reflns_Laue_measured_fraction_full 0.997
_diffrn_reflns_Laue_measured_fraction_max 0.897
_diffrn_reflns_limit_h_max 16
_diffrn_reflns_limit_h_min -16
_diffrn_reflns_limit_k_max 17
_diffrn_reflns_limit_k_min -17
_diffrn_reflns_limit_l_max 17
_diffrn_reflns_limit_l_min -18
_diffrn_reflns_number 20043
_diffrn_reflns_point_group_measured_fraction_full 0.997
_diffrn_reflns_point_group_measured_fraction_max 0.897
_diffrn_reflns_theta_full 25.242
_diffrn_reflns_theta_max 29.110
_diffrn_reflns_theta_min 1.509
_exptl_absorpt_coefficient_mu 1.985
_exptl_absorpt_correction_T_max 0.8457
_exptl_absorpt_correction_T_min 0.6286
_exptl_absorpt_correction_type multi-scan
_exptl_absorpt_process_details 'SADABS-2012/1 - Bruker AXS'
_exptl_crystal_colour black
_exptl_crystal_density_diffrn 1.718
_exptl_crystal_description prism
_exptl_crystal_F_000 1062
_exptl_crystal_size_max 0.534
_exptl_crystal_size_mid 0.190
_exptl_crystal_size_min 0.125
_refine_diff_density_max 1.931
_refine_diff_density_min -1.909
_refine_diff_density_rms 0.137
_refine_ls_extinction_method none
_refine_ls_goodness_of_fit_ref 1.072
_refine_ls_hydrogen_treatment constr
_refine_ls_matrix_type full
_refine_ls_number_parameters 607
_refine_ls_number_reflns 9997
_refine_ls_number_restraints 108
_refine_ls_restrained_S_all 1.071
_refine_ls_R_factor_all 0.0387
_refine_ls_R_factor_gt 0.0343
_refine_ls_shift/su_max 0.006
_refine_ls_shift/su_mean 0.000
_refine_ls_structure_factor_coef Fsqd
_refine_ls_weighting_details
;
 w=1/[\s^2^(Fo^2^)+(0.0506P)^2^+5.3952P]
 where P=(Fo^2^+2Fc^2^)/3
;
_refine_ls_weighting_scheme calc
_refine_ls_wR_factor_gt 0.0949
_refine_ls_wR_factor_ref 0.1006
_reflns_Friedel_coverage 0.000
_reflns_number_gt 9055
_reflns_number_total 9997
_reflns_threshold_expression 'I > 2\s(I)'
_cod_data_source_file ic5b01906_si_002.cif
_cod_data_source_block SnPc_PMCpMoBrCO2
_cod_original_cell_volume 2072.42(6)
_cod_database_code 4346663
_shelx_space_group_comment
;
The symmetry employed for this shelxl refinement is uniquely defined
by the following loop, which should always be used as a source of
symmetry information in preference to the above space-group names.
They are only intended as comments.
;
_shelx_estimated_absorpt_t_min 0.417
_shelx_estimated_absorpt_t_max 0.789
_shelxl_version_number 2013-2

loop_
_space_group_symop_operation_xyz
'x, y, z'
'-x, -y, -z'

loop_
_atom_site_label
_atom_site_type_symbol
_atom_site_fract_x
_atom_site_fract_y
_atom_site_fract_z
_atom_site_U_iso_or_equiv
_atom_site_adp_type
_atom_site_occupancy
_atom_site_site_symmetry_order
_atom_site_calc_flag
_atom_site_refinement_flags_posn
_atom_site_refinement_flags_adp
_atom_site_refinement_flags_occupancy
_atom_site_disorder_assembly
_atom_site_disorder_group
Sn1 Sn 0.49570(2) 0.19544(2) 0.66184(2) 0.01593(6) Uani 1 1 d . . . . .
N101 N 0.3446(2) 0.2157(2) 0.59026(19) 0.0176(5) Uani 1 1 d . . . . .
N102 N 0.3533(2) 0.0424(2) 0.69864(19) 0.0188(5) Uani 1 1 d . . . . .
N103 N 0.5655(2) 0.0700(2) 0.6207(2) 0.0199(5) Uani 1 1 d . . . . .
N107 N 0.7101(2) 0.1715(2) 0.5044(2) 0.0218(5) Uani 1 1 d . . . . .
N104 N 0.5561(2) 0.2419(2) 0.51189(18) 0.0182(5) Uani 1 1 d . . . . .
N108 N 0.4421(2) 0.3504(2) 0.46989(19) 0.0187(5) Uani 1 1 d . . . . .
N105 N 0.1860(2) 0.0956(2) 0.6847(2) 0.0205(5) Uani 1 1 d . . . . .
N106 N 0.4640(2) -0.0707(2) 0.7348(2) 0.0221(5) Uani 1 1 d . . . . .
C101 C 0.3540(3) 0.2980(2) 0.5261(2) 0.0179(5) Uani 1 1 d . . . . .
C102 C 0.2463(3) 0.3176(2) 0.5245(2) 0.0194(6) Uani 1 1 d . . . . .
C103 C 0.1728(3) 0.2452(2) 0.5894(2) 0.0193(6) Uani 1 1 d . . . . .
C104 C 0.2352(3) 0.1799(2) 0.6285(2) 0.0183(5) Uani 1 1 d . . . . .
C105 C 0.2399(3) 0.0310(2) 0.7142(2) 0.0197(6) Uani 1 1 d . . . . .
C106 C 0.1833(3) -0.0672(3) 0.7687(2) 0.0211(6) Uani 1 1 d . . . . .
C107 C 0.2665(3) -0.1122(2) 0.7884(2) 0.0210(6) Uani 1 1 d . . . . .
C108 C 0.3709(3) -0.0448(2) 0.7405(2) 0.0201(6) Uani 1 1 d . . . . .
C109 C 0.5507(3) -0.0199(2) 0.6769(2) 0.0205(6) Uani 1 1 d . . . . .
C110 C 0.6469(3) -0.0548(2) 0.6622(2) 0.0221(6) Uani 1 1 d . . . . .
C111 C 0.7186(3) 0.0156(2) 0.5942(2) 0.0222(6) Uani 1 1 d . . . . .
C112 C 0.6655(3) 0.0931(2) 0.5687(2) 0.0209(6) Uani 1 1 d . . . . .
C113 C 0.6585(3) 0.2393(2) 0.4792(2) 0.0188(6) Uani 1 1 d . . . . .
C114 C 0.7052(3) 0.3230(3) 0.4069(2) 0.0201(6) Uani 1 1 d . . . . .
C115 C 0.6254(3) 0.3736(3) 0.3950(2) 0.0196(6) Uani 1 1 d . . . . .
C116 C 0.5330(3) 0.3221(2) 0.4623(2) 0.0182(5) Uani 1 1 d . . . . .
C117 C 0.2107(3) 0.3889(3) 0.4702(2) 0.0229(6) Uani 1 1 d . . . . .
H117 H 0.2598 0.4368 0.4254 0.027 Uiso 1 1 calc R U . . .
C118 C 0.0996(3) 0.3860(3) 0.4852(3) 0.0273(7) Uani 1 1 d . . . . .
H118 H 0.0729 0.4333 0.4501 0.033 Uiso 1 1 calc R U . . .
C119 C 0.0260(3) 0.3141(3) 0.5516(3) 0.0275(7) Uani 1 1 d . . . . .
H119 H -0.0486 0.3147 0.5604 0.033 Uiso 1 1 calc R U . . .
C120 C 0.0614(3) 0.2422(3) 0.6045(3) 0.0241(6) Uani 1 1 d . . . . .
H120 H 0.0120 0.1935 0.6486 0.029 Uiso 1 1 calc R U . . .
C121 C 0.0688(3) -0.1174(3) 0.7974(3) 0.0274(7) Uani 1 1 d . . . . .
H121 H 0.0124 -0.0878 0.7827 0.033 Uiso 1 1 calc R U . . .
C122 C 0.0417(3) -0.2133(3) 0.8488(3) 0.0328(8) Uani 1 1 d . . . . .
H122 H -0.0347 -0.2495 0.8696 0.039 Uiso 1 1 calc R U . . .
C123 C 0.1256(3) -0.2572(3) 0.8703(3) 0.0306(7) Uani 1 1 d . . . . .
H123 H 0.1044 -0.3218 0.9059 0.037 Uiso 1 1 calc R U . . .
C124 C 0.2393(3) -0.2081(3) 0.8404(2) 0.0252(6) Uani 1 1 d . . . . .
H124 H 0.2954 -0.2382 0.8546 0.030 Uiso 1 1 calc R U . . .
C125 C 0.6744(3) -0.1388(3) 0.7030(3) 0.0260(7) Uani 1 1 d . . . . .
H125 H 0.6251 -0.1875 0.7472 0.031 Uiso 1 1 calc R U . . .
C126 C 0.7773(3) -0.1470(3) 0.6756(3) 0.0296(7) Uani 1 1 d . . . . .
H126 H 0.7990 -0.2018 0.7027 0.036 Uiso 1 1 calc R U . . .
C127 C 0.8497(3) -0.0758(3) 0.6085(3) 0.0285(7) Uani 1 1 d . . . . .
H127 H 0.9195 -0.0832 0.5923 0.034 Uiso 1 1 calc R U . . .
C128 C 0.8207(3) 0.0055(3) 0.5655(3) 0.0252(6) Uani 1 1 d . . . . .
H128 H 0.8682 0.0519 0.5188 0.030 Uiso 1 1 calc R U . . .
C129 C 0.8088(3) 0.3578(3) 0.3569(2) 0.0255(6) Uani 1 1 d . . . . .
H129 H 0.8626 0.3239 0.3647 0.031 Uiso 1 1 calc R U . . .
C130 C 0.8287(3) 0.4456(3) 0.2946(3) 0.0284(7) Uani 1 1 d . . . . .
H130 H 0.8987 0.4727 0.2611 0.034 Uiso 1 1 calc R U . . .
C131 C 0.7475(3) 0.4940(3) 0.2809(2) 0.0276(7) Uani 1 1 d . . . . .
H131 H 0.7632 0.5521 0.2374 0.033 Uiso 1 1 calc R U . . .
C132 C 0.6440(3) 0.4584(3) 0.3301(2) 0.0231(6) Uani 1 1 d . . . . .
H132 H 0.5886 0.4902 0.3200 0.028 Uiso 1 1 calc R U . . .
Mo2 Mo 0.61163(2) 0.34526(2) 0.81490(2) 0.01458(7) Uani 1 1 d D . . . .
C201 C 0.7731(3) 0.3504(3) 0.9149(2) 0.0299(7) Uani 1 1 d . . . . .
C202 C 0.7224(3) 0.4148(3) 0.9668(2) 0.0232(6) Uani 1 1 d . . . . .
C203 C 0.6083(3) 0.3435(3) 0.9900(2) 0.0194(6) Uani 1 1 d . . . . .
C204 C 0.5881(3) 0.2339(2) 0.9510(2) 0.0203(6) Uani 1 1 d . . . . .
C205 C 0.6915(3) 0.2387(3) 0.9055(2) 0.0249(6) Uani 1 1 d . . . . .
C206 C 0.8979(3) 0.3907(5) 0.8855(3) 0.0582(15) Uani 1 1 d . . . . .
H20A H 0.9027 0.3490 0.8259 0.087 Uiso 1 1 calc R U . . .
H20B H 0.9467 0.3808 0.9398 0.087 Uiso 1 1 calc R U . . .
H20C H 0.9250 0.4683 0.8720 0.087 Uiso 1 1 calc R U . . .
C207 C 0.7816(4) 0.5351(3) 0.9992(3) 0.0379(9) Uani 1 1 d . . . . .
H20D H 0.8316 0.5745 0.9475 0.057 Uiso 1 1 calc R U . . .
H20E H 0.8284 0.5431 1.0609 0.057 Uiso 1 1 calc R U . . .
H20F H 0.7228 0.5654 1.0101 0.057 Uiso 1 1 calc R U . . .
C208 C 0.5281(3) 0.3715(3) 1.0562(3) 0.0301(7) Uani 1 1 d . . . . .
H20G H 0.4478 0.3330 1.0303 0.045 Uiso 1 1 calc R U . . .
H20H H 0.5479 0.4505 1.0578 0.045 Uiso 1 1 calc R U . . .
H20I H 0.5368 0.3493 1.1234 0.045 Uiso 1 1 calc R U . . .
C209 C 0.4825(3) 0.1334(3) 0.9698(3) 0.0318(8) Uani 1 1 d . . . . .
H20J H 0.4123 0.1468 0.9536 0.048 Uiso 1 1 calc R U . . .
H20K H 0.4845 0.1169 1.0398 0.048 Uiso 1 1 calc R U . . .
H20L H 0.4820 0.0714 0.9283 0.048 Uiso 1 1 calc R U . . .
C210 C 0.7185(4) 0.1425(4) 0.8698(3) 0.0443(11) Uani 1 1 d . . . . .
H21A H 0.7589 0.1595 0.8081 0.066 Uiso 1 1 calc R U . . .
H21B H 0.6461 0.0781 0.8578 0.066 Uiso 1 1 calc R U . . .
H21C H 0.7679 0.1275 0.9203 0.066 Uiso 1 1 calc R U . . .
Br1A Br 0.77425(9) 0.38726(9) 0.68025(7) 0.0386(3) Uani 0.4557(18) 1 d . . P A 1
C1A C 0.6342(6) 0.49412(16) 0.7869(6) 0.0324(4) Uani 0.4557(18) 1 d D U P A 1
O1A O 0.6590(6) 0.58649(14) 0.7760(7) 0.0332(5) Uani 0.4557(18) 1 d D U P A 1
C2A C 0.45225(13) 0.3330(4) 0.8145(6) 0.0324(4) Uani 0.4557(18) 1 d D U P A 1
O2A O 0.35929(18) 0.3319(4) 0.8161(6) 0.0354(7) Uani 0.4557(18) 1 d D U P A 1
Br1B Br 0.38908(7) 0.32117(6) 0.82869(6) 0.0315(2) Uani 0.5443(18) 1 d . . P A 2
C1B C 0.6285(5) 0.49259(15) 0.7864(6) 0.0324(4) Uani 0.5443(18) 1 d D U P A 2
O1B O 0.6383(4) 0.58168(15) 0.7744(6) 0.0327(5) Uani 0.5443(18) 1 d D U P A 2
C2B C 0.7164(2) 0.3748(6) 0.70780(17) 0.0324(4) Uani 0.5443(18) 1 d D U P A 2
O2B O 0.7824(3) 0.3956(6) 0.6462(2) 0.0361(7) Uani 0.5443(18) 1 d D U P A 2
Cl1S Cl 0.0238(3) 0.1460(3) 0.8826(2) 0.0653(8) Uani 0.5 1 d . . P . .
Cl2S Cl 0.1999(2) 0.1314(4) 1.0508(3) 0.0771(10) Uani 0.5 1 d . . P . .
C1S C -0.0166(5) 0.0345(5) 0.9594(4) 0.040(2) Uani 0.5 1 d G . P . .
C2S C 0.0620(4) 0.0291(5) 1.0323(5) 0.043(2) Uani 0.5 1 d G . P . .
C3S C 0.0298(6) -0.0576(6) 1.0947(4) 0.062(3) Uani 0.5 1 d G . P . .
H3S H 0.0836 -0.0612 1.1445 0.074 Uiso 0.5 1 d G U P . .
C4S C -0.0810(7) -0.1389(5) 1.0840(6) 0.063(3) Uani 0.5 1 d G . P . .
H4S H -0.1030 -0.1981 1.1266 0.076 Uiso 0.5 1 d G U P . .
C5S C -0.1597(5) -0.1335(5) 1.0111(6) 0.062(3) Uani 0.5 1 d G . P . .
H5S H -0.2354 -0.1891 1.0038 0.075 Uiso 0.5 1 d G U P . .
C6S C -0.1275(5) -0.0468(6) 0.9488(5) 0.055(3) Uani 0.5 1 d G . P . .
H6S H -0.1812 -0.0431 0.8989 0.066 Uiso 0.5 1 d G U P . .

loop_
_atom_site_aniso_label
_atom_site_aniso_U_11
_atom_site_aniso_U_22
_atom_site_aniso_U_33
_atom_site_aniso_U_23
_atom_site_aniso_U_13
_atom_site_aniso_U_12
Sn1 0.01653(10) 0.01409(10) 0.01582(10) 0.00036(7) -0.00178(7) 0.00474(7)
N101 0.0161(11) 0.0164(11) 0.0190(12) 0.0016(9) -0.0015(9) 0.0049(9)
N102 0.0167(11) 0.0168(12) 0.0216(12) 0.0015(9) -0.0015(9) 0.0054(9)
N103 0.0201(12) 0.0171(12) 0.0225(13) 0.0000(10) 0.0005(10) 0.0074(10)
N107 0.0201(12) 0.0208(13) 0.0243(13) -0.0013(10) 0.0009(10) 0.0079(10)
N104 0.0170(11) 0.0185(12) 0.0169(11) -0.0013(9) -0.0014(9) 0.0050(10)
N108 0.0180(12) 0.0182(12) 0.0184(12) 0.0005(9) -0.0021(9) 0.0057(10)
N105 0.0198(12) 0.0200(12) 0.0219(13) 0.0024(10) 0.0020(10) 0.0078(10)
N106 0.0219(13) 0.0185(12) 0.0251(13) 0.0000(10) -0.0037(10) 0.0074(10)
C101 0.0186(13) 0.0175(13) 0.0171(13) -0.0011(10) -0.0026(11) 0.0070(11)
C102 0.0180(13) 0.0184(14) 0.0214(14) -0.0009(11) -0.0008(11) 0.0070(11)
C103 0.0180(13) 0.0180(13) 0.0214(14) -0.0006(11) -0.0014(11) 0.0068(11)
C104 0.0165(13) 0.0172(13) 0.0200(14) -0.0008(11) -0.0007(11) 0.0056(11)
C105 0.0177(13) 0.0181(14) 0.0205(14) 0.0020(11) 0.0014(11) 0.0039(11)
C106 0.0230(15) 0.0194(14) 0.0191(14) 0.0025(11) 0.0021(11) 0.0062(12)
C107 0.0224(14) 0.0164(13) 0.0207(14) 0.0003(11) -0.0017(11) 0.0040(11)
C108 0.0215(14) 0.0159(13) 0.0203(14) -0.0003(11) -0.0038(11) 0.0049(11)
C109 0.0201(14) 0.0159(13) 0.0240(15) -0.0013(11) -0.0040(11) 0.0061(11)
C110 0.0205(14) 0.0171(14) 0.0279(16) -0.0032(12) -0.0037(12) 0.0072(11)
C111 0.0225(14) 0.0171(14) 0.0270(16) -0.0045(12) -0.0046(12) 0.0086(12)
C112 0.0182(13) 0.0185(14) 0.0255(15) -0.0037(11) -0.0023(11) 0.0072(11)
C113 0.0168(13) 0.0180(13) 0.0187(14) -0.0022(11) -0.0002(11) 0.0040(11)
C114 0.0205(14) 0.0203(14) 0.0165(13) -0.0020(11) 0.0001(11) 0.0050(11)
C115 0.0189(14) 0.0209(14) 0.0154(13) -0.0012(11) -0.0002(11) 0.0041(11)
C116 0.0190(13) 0.0178(13) 0.0144(13) -0.0011(10) -0.0026(10) 0.0040(11)
C117 0.0222(15) 0.0226(15) 0.0239(15) 0.0028(12) -0.0009(12) 0.0090(12)
C118 0.0235(15) 0.0268(16) 0.0343(18) 0.0039(14) -0.0028(13) 0.0129(13)
C119 0.0199(15) 0.0288(17) 0.0363(18) 0.0027(14) 0.0001(13) 0.0121(13)
C120 0.0181(14) 0.0233(15) 0.0288(16) 0.0018(12) 0.0014(12) 0.0056(12)
C121 0.0269(16) 0.0279(17) 0.0288(17) 0.0070(13) 0.0080(13) 0.0112(14)
C122 0.0312(18) 0.0308(18) 0.0338(19) 0.0112(15) 0.0138(15) 0.0071(15)
C123 0.0382(19) 0.0254(16) 0.0265(17) 0.0107(13) 0.0074(14) 0.0093(15)
C124 0.0303(17) 0.0227(15) 0.0222(15) 0.0043(12) -0.0022(13) 0.0098(13)
C125 0.0271(16) 0.0199(15) 0.0305(17) -0.0021(12) -0.0054(13) 0.0095(13)
C126 0.0306(17) 0.0237(16) 0.0378(19) -0.0053(14) -0.0089(14) 0.0156(14)
C127 0.0239(16) 0.0274(17) 0.0363(19) -0.0097(14) -0.0056(14) 0.0141(13)
C128 0.0224(15) 0.0228(15) 0.0303(17) -0.0069(13) -0.0031(13) 0.0098(12)
C129 0.0245(15) 0.0284(16) 0.0225(15) 0.0008(12) 0.0035(12) 0.0088(13)
C130 0.0281(17) 0.0295(17) 0.0244(16) 0.0028(13) 0.0097(13) 0.0068(14)
C131 0.0321(17) 0.0265(16) 0.0196(15) 0.0043(12) 0.0049(13) 0.0060(14)
C132 0.0262(15) 0.0232(15) 0.0181(14) 0.0004(11) -0.0015(12) 0.0080(12)
Mo2 0.01399(12) 0.01459(12) 0.01392(12) 0.00072(8) -0.00016(8) 0.00427(9)
C201 0.0178(15) 0.048(2) 0.0195(15) -0.0017(14) -0.0009(12) 0.0083(14)
C202 0.0226(15) 0.0246(15) 0.0152(13) 0.0020(11) -0.0034(11) 0.0018(12)
C203 0.0195(14) 0.0223(14) 0.0170(13) 0.0030(11) -0.0003(11) 0.0087(12)
C204 0.0227(14) 0.0190(14) 0.0189(14) 0.0026(11) -0.0028(11) 0.0080(12)
C205 0.0241(15) 0.0357(18) 0.0202(15) -0.0026(13) -0.0053(12) 0.0183(14)
C206 0.0193(18) 0.106(4) 0.037(2) -0.007(2) 0.0039(16) 0.011(2)
C207 0.041(2) 0.0266(18) 0.0266(18) -0.0005(14) -0.0085(15) -0.0068(15)
C208 0.0305(17) 0.0392(19) 0.0231(16) -0.0040(14) 0.0038(13) 0.0165(15)
C209 0.0350(19) 0.0209(16) 0.0321(18) 0.0082(13) 0.0013(15) 0.0022(14)
C210 0.053(2) 0.062(3) 0.036(2) -0.0162(19) -0.0161(18) 0.047(2)
Br1A 0.0392(5) 0.0429(5) 0.0315(5) 0.0030(4) -0.0020(4) 0.0139(4)
C1A 0.0323(5) 0.0321(5) 0.0335(5) 0.0018(4) 0.0018(4) 0.0132(4)
O1A 0.0330(8) 0.0319(7) 0.0346(7) 0.0022(6) 0.0017(7) 0.0125(6)
C2A 0.0323(5) 0.0321(5) 0.0335(5) 0.0018(4) 0.0018(4) 0.0132(4)
O2A 0.0342(9) 0.0353(10) 0.0367(10) 0.0023(9) 0.0005(9) 0.0135(8)
Br1B 0.0309(4) 0.0368(4) 0.0294(4) -0.0009(3) -0.0018(3) 0.0165(3)
C1B 0.0323(5) 0.0321(5) 0.0335(5) 0.0018(4) 0.0018(4) 0.0132(4)
O1B 0.0327(8) 0.0318(6) 0.0347(7) 0.0022(6) 0.0014(7) 0.0139(6)
C2B 0.0323(5) 0.0321(5) 0.0335(5) 0.0018(4) 0.0018(4) 0.0132(4)
O2B 0.0354(10) 0.0357(10) 0.0351(10) 0.0023(9) 0.0013(8) 0.0116(8)
Cl1S 0.084(2) 0.085(2) 0.0463(14) 0.0131(14) 0.0174(14) 0.0522(19)
Cl2S 0.0354(13) 0.121(3) 0.0688(19) -0.0091(19) -0.0027(12) 0.0249(17)
C1S 0.042(5) 0.058(6) 0.032(4) -0.003(5) 0.005(4) 0.031(5)
C2S 0.029(5) 0.061(6) 0.046(5) -0.002(5) 0.009(4) 0.025(5)
C3S 0.078(8) 0.081(8) 0.055(6) 0.015(6) 0.028(6) 0.060(7)
C4S 0.070(8) 0.051(6) 0.084(9) 0.005(6) 0.036(7) 0.038(6)
C5S 0.058(7) 0.050(6) 0.083(9) -0.005(6) 0.027(7) 0.025(5)
C6S 0.036(5) 0.071(7) 0.066(7) -0.017(5) 0.006(5) 0.030(6)

loop_
_atom_type_symbol
_atom_type_description
_atom_type_scat_dispersion_real
_atom_type_scat_dispersion_imag
_atom_type_scat_source
C C 0.0033 0.0016 'International Tables Vol C Tables 4.2.6.8 and 6.1.1.4'
H H 0.0000 0.0000 'International Tables Vol C Tables 4.2.6.8 and 6.1.1.4'
Br Br -0.2901 2.4595 'International Tables Vol C Tables 4.2.6.8 and 6.1.1.4'
Cl Cl 0.1484 0.1585 'International Tables Vol C Tables 4.2.6.8 and 6.1.1.4'
Mo Mo -1.6832 0.6857 'International Tables Vol C Tables 4.2.6.8 and 6.1.1.4'
N N 0.0061 0.0033 'International Tables Vol C Tables 4.2.6.8 and 6.1.1.4'
O O 0.0106 0.0060 'International Tables Vol C Tables 4.2.6.8 and 6.1.1.4'
Sn Sn -0.6537 1.4246 'International Tables Vol C Tables 4.2.6.8 and 6.1.1.4'

loop_
_geom_angle_atom_site_label_1
_geom_angle_atom_site_label_2
_geom_angle_atom_site_label_3
_geom_angle
_geom_angle_site_symmetry_1
_geom_angle_site_symmetry_3
N101 Sn1 N102 78.82(9) . .
N101 Sn1 N104 78.36(9) . .
N102 Sn1 N104 126.24(9) . .
N101 Sn1 N103 126.70(9) . .
N102 Sn1 N103 78.00(9) . .
N104 Sn1 N103 78.01(10) . .
N101 Sn1 Mo2 115.89(7) . .
N102 Sn1 Mo2 118.08(7) . .
N104 Sn1 Mo2 115.68(6) . .
N103 Sn1 Mo2 117.39(7) . .
C101 N101 C104 108.3(2) . .
C101 N101 Sn1 123.30(19) . .
C104 N101 Sn1 124.3(2) . .
C108 N102 C105 108.0(3) . .
C108 N102 Sn1 123.7(2) . .
C105 N102 Sn1 125.4(2) . .
C109 N103 C112 108.3(3) . .
C109 N103 Sn1 122.8(2) . .
C112 N103 Sn1 123.2(2) . .
C113 N107 C112 122.4(3) . .
C113 N104 C116 108.2(2) . .
C113 N104 Sn1 123.0(2) . .
C116 N104 Sn1 122.08(19) . .
C116 N108 C101 122.5(3) . .
C104 N105 C105 122.6(3) . .
C109 N106 C108 122.6(3) . .
N108 C101 N101 127.8(3) . .
N108 C101 C102 123.1(3) . .
N101 C101 C102 109.0(3) . .
C103 C102 C117 121.5(3) . .
C103 C102 C101 107.0(3) . .
C117 C102 C101 131.5(3) . .
C120 C103 C102 121.6(3) . .
C120 C103 C104 131.8(3) . .
C102 C103 C104 106.6(3) . .
N105 C104 N101 128.2(3) . .
N105 C104 C103 122.6(3) . .
N101 C104 C103 109.0(3) . .
N105 C105 N102 128.0(3) . .
N105 C105 C106 123.1(3) . .
N102 C105 C106 108.9(3) . .
C121 C106 C107 121.8(3) . .
C121 C106 C105 131.1(3) . .
C107 C106 C105 107.1(3) . .
C124 C107 C106 121.3(3) . .
C124 C107 C108 132.0(3) . .
C106 C107 C108 106.6(3) . .
N106 C108 N102 127.7(3) . .
N106 C108 C107 122.9(3) . .
N102 C108 C107 109.3(3) . .
N106 C109 N103 127.8(3) . .
N106 C109 C110 123.1(3) . .
N103 C109 C110 109.2(3) . .
C125 C110 C111 121.3(3) . .
C125 C110 C109 131.9(3) . .
C111 C110 C109 106.8(3) . .
C128 C111 C110 121.3(3) . .
C128 C111 C112 132.0(3) . .
C110 C111 C112 106.7(3) . .
N107 C112 N103 127.9(3) . .
N107 C112 C111 123.0(3) . .
N103 C112 C111 109.1(3) . .
N107 C113 N104 128.1(3) . .
N107 C113 C114 122.5(3) . .
N104 C113 C114 109.4(3) . .
C129 C114 C115 121.5(3) . .
C129 C114 C113 131.8(3) . .
C115 C114 C113 106.6(3) . .
C132 C115 C114 121.4(3) . .
C132 C115 C116 131.9(3) . .
C114 C115 C116 106.7(3) . .
N108 C116 N104 128.1(3) . .
N108 C116 C115 122.7(3) . .
N104 C116 C115 109.2(3) . .
C118 C117 C102 116.9(3) . .
C118 C117 H117 121.5 . .
C102 C117 H117 121.5 . .
C117 C118 C119 121.6(3) . .
C117 C118 H118 119.2 . .
C119 C118 H118 119.2 . .
C120 C119 C118 121.2(3) . .
C120 C119 H119 119.4 . .
C118 C119 H119 119.4 . .
C103 C120 C119 117.2(3) . .
C103 C120 H120 121.4 . .
C119 C120 H120 121.4 . .
C122 C121 C106 116.8(3) . .
C122 C121 H121 121.6 . .
C106 C121 H121 121.6 . .
C121 C122 C123 121.4(3) . .
C121 C122 H122 119.3 . .
C123 C122 H122 119.3 . .
C124 C123 C122 121.8(3) . .
C124 C123 H123 119.1 . .
C122 C123 H123 119.1 . .
C123 C124 C107 116.9(3) . .
C123 C124 H124 121.6 . .
C107 C124 H124 121.6 . .
C126 C125 C110 117.1(3) . .
C126 C125 H125 121.5 . .
C110 C125 H125 121.5 . .
C125 C126 C127 121.6(3) . .
C125 C126 H126 119.2 . .
C127 C126 H126 119.2 . .
C128 C127 C126 121.4(3) . .
C128 C127 H127 119.3 . .
C126 C127 H127 119.3 . .
C127 C128 C111 117.2(3) . .
C127 C128 H128 121.4 . .
C111 C128 H128 121.4 . .
C114 C129 C130 116.7(3) . .
C114 C129 H129 121.7 . .
C130 C129 H129 121.7 . .
C131 C130 C129 121.7(3) . .
C131 C130 H130 119.2 . .
C129 C130 H130 119.2 . .
C132 C131 C130 121.4(3) . .
C132 C131 H131 119.3 . .
C130 C131 H131 119.3 . .
C131 C132 C115 117.3(3) . .
C131 C132 H132 121.4 . .
C115 C132 H132 121.4 . .
C2A Mo2 C1A 80.4(3) . .
C2B Mo2 C1B 79.1(3) . .
C2A Mo2 C204 92.4(2) . .
C2B Mo2 C204 131.7(2) . .
C1A Mo2 C204 139.7(3) . .
C1B Mo2 C204 139.7(2) . .
C2A Mo2 C201 145.2(3) . .
C2B Mo2 C201 84.79(14) . .
C1A Mo2 C201 108.2(2) . .
C1B Mo2 C201 109.92(18) . .
C204 Mo2 C201 58.81(12) . .
C2A Mo2 C203 86.9(3) . .
C2B Mo2 C203 142.14(12) . .
C1A Mo2 C203 103.9(3) . .
C1B Mo2 C203 103.9(2) . .
C204 Mo2 C203 35.86(10) . .
C201 Mo2 C203 58.35(11) . .
C2A Mo2 C205 126.0(2) . .
C2B Mo2 C205 96.7(2) . .
C1A Mo2 C205 143.34(19) . .
C1B Mo2 C205 144.98(17) . .
C204 Mo2 C205 35.36(11) . .
C201 Mo2 C205 35.34(13) . .
C203 Mo2 C205 58.94(11) . .
C2A Mo2 C202 115.1(3) . .
C2B Mo2 C202 108.67(13) . .
C1A Mo2 C202 88.1(2) . .
C1B Mo2 C202 89.13(19) . .
C204 Mo2 C202 59.21(11) . .
C201 Mo2 C202 35.11(12) . .
C203 Mo2 C202 35.09(10) . .
C205 Mo2 C202 58.95(12) . .
C2A Mo2 Br1A 135.7(3) . .
C1A Mo2 Br1A 79.8(3) . .
C204 Mo2 Br1A 127.22(8) . .
C201 Mo2 Br1A 78.90(9) . .
C203 Mo2 Br1A 136.32(8) . .
C205 Mo2 Br1A 91.95(9) . .
C202 Mo2 Br1A 103.25(8) . .
C2B Mo2 Br1B 134.38(12) . .
C1B Mo2 Br1B 81.3(2) . .
C204 Mo2 Br1B 87.84(8) . .
C201 Mo2 Br1B 140.78(8) . .
C203 Mo2 Br1B 82.63(7) . .
C205 Mo2 Br1B 121.73(9) . .
C202 Mo2 Br1B 111.83(8) . .
C2A Mo2 Sn1 74.4(2) . .
C2B Mo2 Sn1 73.80(14) . .
C1A Mo2 Sn1 113.4(2) . .
C1B Mo2 Sn1 112.44(18) . .
C204 Mo2 Sn1 102.34(8) . .
C201 Mo2 Sn1 127.13(10) . .
C203 Mo2 Sn1 134.09(8) . .
C205 Mo2 Sn1 99.32(8) . .
C202 Mo2 Sn1 158.16(8) . .
Br1A Mo2 Sn1 77.92(2) . .
Br1B Mo2 Sn1 76.377(18) . .
C202 C201 C205 109.0(3) . .
C202 C201 C206 125.2(4) . .
C205 C201 C206 125.3(4) . .
C202 C201 Mo2 72.88(19) . .
C205 C201 Mo2 72.48(18) . .
C206 C201 Mo2 126.4(3) . .
C201 C202 C203 107.6(3) . .
C201 C202 C207 126.5(3) . .
C203 C202 C207 125.8(3) . .
C201 C202 Mo2 72.01(18) . .
C203 C202 Mo2 72.13(17) . .
C207 C202 Mo2 125.1(2) . .
C202 C203 C204 108.2(3) . .
C202 C203 C208 126.5(3) . .
C204 C203 C208 124.7(3) . .
C202 C203 Mo2 72.78(17) . .
C204 C203 Mo2 71.53(17) . .
C208 C203 Mo2 128.2(2) . .
C205 C204 C203 107.6(3) . .
C205 C204 C209 127.7(3) . .
C203 C204 C209 124.2(3) . .
C205 C204 Mo2 72.91(18) . .
C203 C204 Mo2 72.61(17) . .
C209 C204 Mo2 126.5(2) . .
C204 C205 C201 107.6(3) . .
C204 C205 C210 126.5(4) . .
C201 C205 C210 125.2(3) . .
C204 C205 Mo2 71.73(17) . .
C201 C205 Mo2 72.2(2) . .
C210 C205 Mo2 129.2(2) . .
C201 C206 H20A 109.5 . .
C201 C206 H20B 109.5 . .
H20A C206 H20B 109.5 . .
C201 C206 H20C 109.5 . .
H20A C206 H20C 109.5 . .
H20B C206 H20C 109.5 . .
C202 C207 H20D 109.5 . .
C202 C207 H20E 109.5 . .
H20D C207 H20E 109.5 . .
C202 C207 H20F 109.5 . .
H20D C207 H20F 109.5 . .
H20E C207 H20F 109.5 . .
C203 C208 H20G 109.5 . .
C203 C208 H20H 109.5 . .
H20G C208 H20H 109.5 . .
C203 C208 H20I 109.5 . .
H20G C208 H20I 109.5 . .
H20H C208 H20I 109.5 . .
C204 C209 H20J 109.5 . .
C204 C209 H20K 109.5 . .
H20J C209 H20K 109.5 . .
C204 C209 H20L 109.5 . .
H20J C209 H20L 109.5 . .
H20K C209 H20L 109.5 . .
C205 C210 H21A 109.5 . .
C205 C210 H21B 109.5 . .
H21A C210 H21B 109.5 . .
C205 C210 H21C 109.5 . .
H21A C210 H21C 109.5 . .
H21B C210 H21C 109.5 . .
O1A C1A Mo2 172.6(6) . .
O2A C2A Mo2 176.1(5) . .
O1B C1B Mo2 176.5(7) . .
O2B C2B Mo2 177.3(5) . .
C4S Cl1S C3S 84.8(5) 2_557 2_557
C4S Cl1S C1S 65.1(5) 2_557 .
C3S Cl1S C1S 23.8(6) 2_557 .
C4S Cl1S C5S 8.6(5) 2_557 2_557
C3S Cl1S C5S 83.4(5) 2_557 2_557
C1S Cl1S C5S 62.0(3) . 2_557
C5S Cl2S C6S 82.1(5) 2_557 2_557
C5S Cl2S C2S 65.5(5) 2_557 .
C6S Cl2S C2S 21.1(6) 2_557 .
C2S C1S C3S 112.9(15) 2_557 2_557
C2S C1S C2S 91.9(7) 2_557 .
C3S C1S C2S 149.7(12) 2_557 .
C2S C1S C6S 30.1(7) 2_557 .
C3S C1S C6S 88.3(12) 2_557 .
C2S C1S C6S 120.0 . .
C2S C1S C1S 60.5(6) 2_557 2_557
C3S C1S C1S 162.7(16) 2_557 2_557
C2S C1S C1S 31.4(3) . 2_557
C6S C1S C1S 89.1(3) . 2_557
C2S C1S C4S 162.6(14) 2_557 2_557
C3S C1S C4S 60.2(6) 2_557 2_557
C2S C1S C4S 91.0(8) . 2_557
C6S C1S C4S 148.5(8) . 2_557
C1S C1S C4S 120.8(10) 2_557 2_557
C2S C1S Cl1S 147.0(9) 2_557 .
C3S C1S Cl1S 34.1(9) 2_557 .
C2S C1S Cl1S 119.7(4) . .
C6S C1S Cl1S 120.3(4) . .
C1S C1S Cl1S 150.3(6) 2_557 .
C4S C1S Cl1S 29.5(4) 2_557 .
C6S C2S C1S 118.0(18) 2_557 2_557
C6S C2S C1S 147.7(13) 2_557 .
C1S C2S C1S 88.1(7) 2_557 .
C6S C2S C3S 90.2(13) 2_557 .
C1S C2S C3S 33.7(7) 2_557 .
C1S C2S C3S 120.0 . .
C6S C2S C5S 60.2(7) 2_557 2_557
C1S C2S C5S 162.6(15) 2_557 2_557
C1S C2S C5S 89.0(8) . 2_557
C3S C2S C5S 150.5(8) . 2_557
C6S C2S C2S 162.3(15) 2_557 2_557
C1S C2S C2S 57.7(7) 2_557 2_557
C1S C2S C2S 30.4(4) . 2_557
C3S C2S C2S 90.1(4) . 2_557
C5S C2S C2S 117.9(8) 2_557 2_557
C6S C2S Cl2S 31.3(10) 2_557 .
C1S C2S Cl2S 149.2(10) 2_557 .
C1S C2S Cl2S 121.5(4) . .
C3S C2S Cl2S 118.5(4) . .
C5S C2S Cl2S 33.3(4) 2_557 .
C2S C2S Cl2S 151.2(5) 2_557 .
C1S C3S Cl1S 122.1(9) 2_557 2_557
C1S C3S C4S 88.3(6) 2_557 .
Cl1S C3S C4S 38.6(4) 2_557 .
C1S C3S C2S 33.5(7) 2_557 .
Cl1S C3S C2S 155.5(5) 2_557 .
C4S C3S C2S 120.0 . .
C1S C3S C6S 60.2(6) 2_557 2_557
Cl1S C3S C6S 163.0(8) 2_557 2_557
C4S C3S C6S 148.5(5) . 2_557
C2S C3S C6S 29.5(5) . 2_557
C1S C3S H3S 149.7 2_557 .
Cl1S C3S H3S 82.6 2_557 .
C4S C3S H3S 120.0 . .
C2S C3S H3S 120.0 . .
C6S C3S H3S 91.0 2_557 .
Cl1S C4S C3S 56.6(6) 2_557 .
Cl1S C4S C5S 166.1(6) 2_557 .
C3S C4S C5S 120.0 . .
Cl1S C4S C1S 85.4(5) 2_557 2_557
C3S C4S C1S 31.5(4) . 2_557
C5S C4S C1S 89.0(4) . 2_557
Cl1S C4S H4S 65.1 2_557 .
C3S C4S H4S 120.0 . .
C5S C4S H4S 120.0 . .
C1S C4S H4S 150.5 2_557 .
Cl2S C5S C6S 54.3(5) 2_557 .
Cl2S C5S C4S 165.3(5) 2_557 .
C6S C5S C4S 120.0 . .
Cl2S C5S C2S 81.2(6) 2_557 2_557
C6S C5S C2S 29.5(4) . 2_557
C4S C5S C2S 91.0(4) . 2_557
Cl2S C5S Cl1S 160.0(6) 2_557 2_557
C6S C5S Cl1S 118.2(2) . 2_557
C4S C5S Cl1S 5.4(2) . 2_557
C2S C5S Cl1S 88.8(4) 2_557 2_557
Cl2S C5S H5S 67.4 2_557 .
C6S C5S H5S 120.0 . .
C4S C5S H5S 120.0 . .
C2S C5S H5S 148.5 2_557 .
Cl1S C5S H5S 121.5 2_557 .
C2S C6S Cl2S 127.6(11) 2_557 2_557
C2S C6S C5S 90.2(8) 2_557 .
Cl2S C6S C5S 43.5(5) 2_557 .
C2S C6S C1S 31.9(8) 2_557 .
Cl2S C6S C1S 159.3(5) 2_557 .
C5S C6S C1S 120.0 . .
C2S C6S C3S 60.2(9) 2_557 2_557
Cl2S C6S C3S 158.5(7) 2_557 2_557
C5S C6S C3S 150.5(5) . 2_557
C1S C6S C3S 31.5(5) . 2_557
C2S C6S H6S 147.7 2_557 .
Cl2S C6S H6S 77.8 2_557 .
C5S C6S H6S 120.0 . .
C1S C6S H6S 120.0 . .
C3S C6S H6S 89.0 2_557 .

loop_
_geom_bond_atom_site_label_1
_geom_bond_atom_site_label_2
_geom_bond_distance
_geom_bond_site_symmetry_2
Sn1 N101 2.205(2) .
Sn1 N102 2.213(3) .
Sn1 N104 2.215(3) .
Sn1 N103 2.226(3) .
Sn1 Mo2 2.7592(3) .
N101 C101 1.391(4) .
N101 C104 1.393(4) .
N102 C108 1.394(4) .
N102 C105 1.395(4) .
N103 C109 1.393(4) .
N103 C112 1.395(4) .
N107 C113 1.340(4) .
N107 C112 1.342(4) .
N104 C113 1.387(4) .
N104 C116 1.393(4) .
N108 C116 1.337(4) .
N108 C101 1.337(4) .
N105 C104 1.332(4) .
N105 C105 1.342(4) .
N106 C109 1.337(4) .
N106 C108 1.343(4) .
C101 C102 1.468(4) .
C102 C103 1.407(4) .
C102 C117 1.409(4) .
C103 C120 1.404(4) .
C103 C104 1.472(4) .
C105 C106 1.463(4) .
C106 C121 1.407(4) .
C106 C107 1.408(4) .
C107 C124 1.406(4) .
C107 C108 1.461(4) .
C109 C110 1.467(4) .
C110 C125 1.411(4) .
C110 C111 1.414(5) .
C111 C128 1.405(4) .
C111 C112 1.468(4) .
C113 C114 1.466(4) .
C114 C129 1.408(4) .
C114 C115 1.412(4) .
C115 C132 1.404(4) .
C115 C116 1.465(4) .
C117 C118 1.401(5) .
C117 H117 0.9500 .
C118 C119 1.417(5) .
C118 H118 0.9500 .
C119 C120 1.404(5) .
C119 H119 0.9500 .
C120 H120 0.9500 .
C121 C122 1.401(5) .
C121 H121 0.9500 .
C122 C123 1.411(5) .
C122 H122 0.9500 .
C123 C124 1.401(5) .
C123 H123 0.9500 .
C124 H124 0.9500 .
C125 C126 1.399(5) .
C125 H125 0.9500 .
C126 C127 1.414(5) .
C126 H126 0.9500 .
C127 C128 1.402(5) .
C127 H127 0.9500 .
C128 H128 0.9500 .
C129 C130 1.410(5) .
C129 H129 0.9500 .
C130 C131 1.409(5) .
C130 H130 0.9500 .
C131 C132 1.401(5) .
C131 H131 0.9500 .
C132 H132 0.9500 .
Mo2 C2A 1.93999(11) .
Mo2 C2B 1.94000(12) .
Mo2 C1A 1.94005(11) .
Mo2 C1B 1.94007(11) .
Mo2 C204 2.355(3) .
Mo2 C201 2.367(3) .
Mo2 C203 2.370(3) .
Mo2 C205 2.371(3) .
Mo2 C202 2.378(3) .
Mo2 Br1A 2.6941(11) .
Mo2 Br1B 2.6962(8) .
C201 C202 1.431(5) .
C201 C205 1.438(5) .
C201 C206 1.518(5) .
C202 C203 1.431(4) .
C202 C207 1.520(5) .
C203 C204 1.455(4) .
C203 C208 1.512(4) .
C204 C205 1.435(4) .
C204 C209 1.512(4) .
C205 C210 1.514(5) .
C206 H20A 0.9800 .
C206 H20B 0.9800 .
C206 H20C 0.9800 .
C207 H20D 0.9800 .
C207 H20E 0.9800 .
C207 H20F 0.9800 .
C208 H20G 0.9800 .
C208 H20H 0.9800 .
C208 H20I 0.9800 .
C209 H20J 0.9800 .
C209 H20K 0.9800 .
C209 H20L 0.9800 .
C210 H21A 0.9800 .
C210 H21B 0.9800 .
C210 H21C 0.9800 .
C1A O1A 1.16004(12) .
C2A O2A 1.16002(11) .
C1B O1B 1.16004(11) .
C2B O2B 1.16002(11) .
Cl1S C4S 0.870(12) 2_557
Cl1S C3S 1.166(8) 2_557
Cl1S C1S 1.759(6) .
Cl1S C5S 2.244(12) 2_557
Cl2S C5S 0.967(12) 2_557
Cl2S C6S 1.140(8) 2_557
Cl2S C2S 1.739(6) .
C1S C2S 0.832(11) 2_557
C1S C3S 0.837(11) 2_557
C1S C2S 1.3899 .
C1S C6S 1.3901 .
C1S C1S 1.596(10) 2_557
C1S C4S 1.601(10) 2_557
C2S C6S 0.790(10) 2_557
C2S C1S 0.832(9) 2_557
C2S C3S 1.3901 .
C2S C5S 1.601(11) 2_557
C2S C2S 1.643(10) 2_557
C3S C1S 0.837(10) 2_557
C3S Cl1S 1.166(8) 2_557
C3S C4S 1.3899 .
C3S C6S 1.601(15) 2_557
C3S H3S 0.9500 .
C4S Cl1S 0.870(8) 2_557
C4S C5S 1.3900 .
C4S C1S 1.601(9) 2_557
C4S H4S 0.9500 .
C5S Cl2S 0.967(9) 2_557
C5S C6S 1.3899 .
C5S C2S 1.601(11) 2_557
C5S Cl1S 2.244(8) 2_557
C5S H5S 0.9500 .
C6S C2S 0.790(10) 2_557
C6S Cl2S 1.140(8) 2_557
C6S C3S 1.601(14) 2_557
C6S H6S 0.9502 .
